data_4117483
loop_
_publ_author_name
'Wojciech Miiller'
'Maxim Avdeev'
'Qingdi Zhou'
'Brendan J. Kennedy'
'Neeraj Sharma'
'Ramzi Kutteh'
'Gordon J. Kearley'
'Siegber Schmid'
'Kevin S. Knight'
'Peter E. R. Blanchard'
'Chris D. Ling'

_publ_section_title
;
 Giant Magnetoelastic Effect at the Opening of a Spin-Gap in Ba3BiIr2O9
;
_journal_name_full 'Journal of the American Chemical Society'
_journal_page_first 3265
_journal_page_last 3270
_journal_paper_doi 10.1021/ja211517h
_journal_volume 134
_journal_year 2012
_chemical_formula_sum 'Ba3 Bi Ir2 O9'
_chemical_formula_weight 1149.40
_space_group_IT_number 15
_symmetry_cell_setting monoclinic
_symmetry_space_group_name_Hall '-C 2yc'
_symmetry_space_group_name_H-M 'C 1 2/c 1'
_audit_author_name 'Chris Ling'
_audit_creation_date 2011-08-31T23:30
_audit_creation_method 'from EXP file using GSAS2CIF'
_audit_update_record ' 2011-08-31T23:30  Initial CIF as created by GSAS2CIF'
_cell_angle_alpha 90.0
_cell_angle_beta 92.2969(7)
_cell_angle_gamma 90.0
_cell_formula_units_Z 4
_cell_length_a 5.94251(6)
_cell_length_b 10.24416(8)
_cell_length_c 14.97200(20)
_cell_volume 910.704(17)
_computing_structure_refinement GSAS
_diffrn_radiation_probe neutron
_exptl_absorpt_correction_T_max 0.30852
_exptl_absorpt_correction_T_min 0.08421
_exptl_absorpt_process_details
;   GSAS Absorption/surface roughness correction: function number 0
 Debye-Scherrer absorption correction
Term (= MU.r/wave) =     0.71294    
Correction is refined.
;
_pd_calc_method 'Rietveld Refinement'
_pd_meas_2theta_fixed 168.33
_pd_meas_number_of_points 6794
_pd_phase_name Ba3BiIr2O9
_pd_proc_info_datetime 2011-08-31T23:30:02
_pd_proc_ls_background_function
;   GSAS Background function number 1 with  7 terms.
 Shifted Chebyshev function of 1st kind
      1:    1.37500     2:   0.587604     3:  -0.102401     4:  -2.349140E-02
      5:  -5.664620E-02 6:  -3.935500E-03 7:   1.564700E-02
;
_pd_proc_ls_prof_R_factor 0.0425
_pd_proc_ls_prof_wR_expected 0.0265
_pd_proc_ls_prof_wR_factor 0.0630
_pd_proc_number_of_points 6794
_refine_ls_goodness_of_fit_all 2.28
_refine_ls_matrix_type full
_refine_ls_number_parameters 50
_refine_ls_number_restraints 0
_refine_ls_R_Fsqd_factor 0.16956
_refine_ls_shift/su_max 1.80
_refine_ls_shift/su_mean 0.28
_reflns_d_resolution_high 0.664
_reflns_d_resolution_low 2.625
_reflns_limit_h_max 8
_reflns_limit_h_min 0
_reflns_limit_k_max 15
_reflns_limit_k_min 0
_reflns_limit_l_max 22
_reflns_limit_l_min -22
_reflns_number_total 2193
_cod_data_source_file ja211517h_si_002.cif
_cod_data_source_block BA3BIIR2O9_70K
_cod_original_cell_volume 910.703(10)
_cod_database_code 4117483
_cod_database_fobs_code 4117483
_gsas_exptl_extinct_corr_t_min 1.00000
_gsas_exptl_extinct_corr_t_max 1.00000

loop_
_symmetry_equiv_pos_site_id
_symmetry_equiv_pos_as_xyz
1 +x,+y,+z
2 -x,+y,-z+1/2
-1 -x,-y,-z
-2 +x,-y,+z+1/2
101 +x+1/2,+y+1/2,+z
102 -x+1/2,+y+1/2,-z+1/2
-101 -x+1/2,-y+1/2,-z
-102 +x+1/2,-y+1/2,+z+1/2

loop_
_atom_site_type_symbol
_atom_site_label
_atom_site_fract_x
_atom_site_fract_y
_atom_site_fract_z
_atom_site_occupancy
_atom_site_thermal_displace_type
_atom_site_U_iso_or_equiv
_atom_site_symmetry_multiplicity
Ba Ba1 0.0 0.9989(19) 0.25 1.0 Uiso 0.0033(17) 4
Ba Ba2 0.0120(17) 0.3316(14) 0.0946(7) 1.0 Uiso 0.0033(17) 8
Bi Bi 0.0 0.0 0.0 1.0 Uiso 0.0051(24) 4
Ir Ir 0.9776(9) 0.3354(7) 0.83874(33) 1.0 Uiso 0.0035(13) 8
O O1 0.0 0.5090(15) 0.25 1.0 Uiso 0.0055(11) 4
O O2 0.5483(17) 0.3326(11) 0.0951(6) 1.0 Uiso 0.0055(11) 8
O O3 0.2699(19) 0.2354(9) 0.2384(7) 1.0 Uiso 0.0055(11) 8
O O4 0.7733(18) 0.0903(10) 0.1050(6) 1.0 Uiso 0.0055(11) 8
O O5 0.6921(16) 0.0905(10) 0.4322(7) 1.0 Uiso 0.0055(11) 8

loop_
_atom_type_symbol
_atom_type_scat_length_neutron
_atom_type_scat_source
_atom_type_number_in_cell
Ba 0.5070 International_Tables_Vol_C 12.0
Bi 0.8532 International_Tables_Vol_C 4.0
Ir 1.0600 International_Tables_Vol_C 8.0
O 0.5805 International_Tables_Vol_C 36.0

loop_
_geom_angle_atom_site_label_1
_geom_angle_atom_site_label_2
_geom_angle_atom_site_label_3
_geom_angle
_geom_angle_site_symmetry_1
_geom_angle_site_symmetry_3
_geom_angle_publ_flag
Ba2 Ba1 Ba2 68.7(4) 1_565 2_565 n
Ba2 Ba1 Ba2 93.10(24) 1_565 101_455 n
Ba2 Ba1 Ba2 89.74(22) 1_565 101_555 n
Ba2 Ba1 Ba2 131.93(28) 1_565 102_455 n
Ba2 Ba1 Ba2 130.43(27) 1_565 102_555 n
Ba2 Ba1 Bi 55.48(25) 1_565 1_565 n
Ba2 Ba1 Bi 124.2(4) 1_565 2_565 n
Ba2 Ba1 Ir 54.65(29) 1_565 -101_566 n
Ba2 Ba1 Ir 77.5(4) 1_565 -102_465 n
Ba2 Ba1 O1 90.6(5) 1_565 101_455 n
Ba2 Ba1 O1 86.1(5) 1_565 101_555 n
Ba2 Ba1 O2 91.71(35) 1_565 101_455 n
Ba2 Ba1 O2 160.0(5) 1_565 102_555 n
Ba2 Ba1 O3 42.1(4) 1_565 1_565 n
Ba2 Ba1 O3 50.90(34) 1_565 2_565 n
Ba2 Ba1 O3 136.20(24) 1_565 101_455 n
Ba2 Ba1 O3 138.61(26) 1_565 102_555 n
Ba2 Ba1 O4 43.5(4) 1_565 1_465 n
Ba2 Ba1 O4 98.6(6) 1_565 2_665 n
Ba2 Ba1 Ba2 130.43(27) 2_565 101_455 n
Ba2 Ba1 Ba2 131.93(28) 2_565 101_555 n
Ba2 Ba1 Ba2 89.74(22) 2_565 102_455 n
Ba2 Ba1 Ba2 93.10(24) 2_565 102_555 n
Ba2 Ba1 Bi 124.2(4) 2_565 1_565 n
Ba2 Ba1 Bi 55.48(25) 2_565 2_565 n
Ba2 Ba1 Ir 77.5(4) 2_565 -101_566 n
Ba2 Ba1 Ir 54.65(29) 2_565 -102_465 n
Ba2 Ba1 O1 86.1(5) 2_565 101_455 n
Ba2 Ba1 O1 90.6(5) 2_565 101_555 n
Ba2 Ba1 O2 160.0(5) 2_565 101_455 n
Ba2 Ba1 O2 91.71(35) 2_565 102_555 n
Ba2 Ba1 O3 50.90(34) 2_565 1_565 n
Ba2 Ba1 O3 42.1(4) 2_565 2_565 n
Ba2 Ba1 O3 138.61(26) 2_565 101_455 n
Ba2 Ba1 O3 136.20(24) 2_565 102_555 n
Ba2 Ba1 O4 98.6(6) 2_565 1_465 n
Ba2 Ba1 O4 43.5(4) 2_565 2_665 n
Ba2 Ba1 Ba2 91.53(29) 101_455 101_555 n
Ba2 Ba1 Ba2 68.35(28) 101_455 102_455 n
Ba2 Ba1 Ba2 129.6(6) 101_455 102_555 n
Ba2 Ba1 Bi 56.80(17) 101_455 1_565 n
Ba2 Ba1 Bi 123.38(27) 101_455 2_565 n
Ba2 Ba1 Ir 55.69(21) 101_455 -101_566 n
Ba2 Ba1 Ir 166.89(22) 101_455 -102_465 n
Ba2 Ba1 O1 47.02(31) 101_455 101_455 n
Ba2 Ba1 O1 135.3(4) 101_455 101_555 n
Ba2 Ba1 O2 51.70(29) 101_455 101_455 n
Ba2 Ba1 O2 96.9(5) 101_455 102_555 n
Ba2 Ba1 O3 134.8(4) 101_455 1_565 n
Ba2 Ba1 O3 90.16(27) 101_455 2_565 n
Ba2 Ba1 O3 43.49(27) 101_455 101_455 n
Ba2 Ba1 O3 88.1(5) 101_455 102_555 n
Ba2 Ba1 O4 49.7(4) 101_455 1_465 n
Ba2 Ba1 O4 160.81(32) 101_455 2_665 n
Ba2 Ba1 Ba2 132.6(5) 101_555 102_455 n
Ba2 Ba1 Ba2 68.35(28) 101_555 102_555 n
Ba2 Ba1 Bi 55.03(16) 101_555 1_565 n
Ba2 Ba1 Bi 125.14(26) 101_555 2_565 n
Ba2 Ba1 Ir 124.75(16) 101_555 -101_566 n
Ba2 Ba1 Ir 79.49(18) 101_555 -102_465 n
Ba2 Ba1 O1 138.5(4) 101_555 101_455 n
Ba2 Ba1 O1 43.85(31) 101_555 101_555 n
Ba2 Ba1 O2 39.83(26) 101_555 101_455 n
Ba2 Ba1 O2 107.2(5) 101_555 102_555 n
Ba2 Ba1 O3 83.98(27) 101_555 1_565 n
Ba2 Ba1 O3 140.6(4) 101_555 2_565 n
Ba2 Ba1 O3 86.6(4) 101_555 101_455 n
Ba2 Ba1 O3 48.87(27) 101_555 102_555 n
Ba2 Ba1 O4 92.58(26) 101_555 1_465 n
Ba2 Ba1 O4 103.65(30) 101_555 2_665 n
Ba2 Ba1 Ba2 91.53(29) 102_455 102_555 n
Ba2 Ba1 Bi 125.14(26) 102_455 1_565 n
Ba2 Ba1 Bi 55.03(16) 102_455 2_565 n
Ba2 Ba1 Ir 79.49(18) 102_455 -101_566 n
Ba2 Ba1 Ir 124.75(16) 102_455 -102_465 n
Ba2 Ba1 O1 43.85(31) 102_455 101_455 n
Ba2 Ba1 O1 138.5(4) 102_455 101_555 n
Ba2 Ba1 O2 107.2(5) 102_455 101_455 n
Ba2 Ba1 O2 39.83(26) 102_455 102_555 n
Ba2 Ba1 O3 140.6(4) 102_455 1_565 n
Ba2 Ba1 O3 83.98(27) 102_455 2_565 n
Ba2 Ba1 O3 48.87(27) 102_455 101_455 n
Ba2 Ba1 O3 86.6(4) 102_455 102_555 n
Ba2 Ba1 O4 103.65(30) 102_455 1_465 n
Ba2 Ba1 O4 92.58(26) 102_455 2_665 n
Ba2 Ba1 Bi 123.38(27) 102_555 1_565 n
Ba2 Ba1 Bi 56.80(17) 102_555 2_565 n
Ba2 Ba1 Ir 166.89(22) 102_555 -101_566 n
Ba2 Ba1 Ir 55.69(21) 102_555 -102_465 n
Ba2 Ba1 O1 135.3(4) 102_555 101_455 n
Ba2 Ba1 O1 47.02(31) 102_555 101_555 n
Ba2 Ba1 O2 96.9(5) 102_555 101_455 n
Ba2 Ba1 O2 51.70(29) 102_555 102_555 n
Ba2 Ba1 O3 90.16(27) 102_555 1_565 n
Ba2 Ba1 O3 134.8(4) 102_555 2_565 n
Ba2 Ba1 O3 88.1(5) 102_555 101_455 n
Ba2 Ba1 O3 43.49(27) 102_555 102_555 n
Ba2 Ba1 O4 160.81(32) 102_555 1_465 n
Ba2 Ba1 O4 49.7(4) 102_555 2_665 n
Bi Ba1 Bi 180.000(4) 1_565 2_565 n
Bi Ba1 Ir 69.73(13) 1_565 -101_566 n
Bi Ba1 Ir 110.09(23) 1_565 -102_465 n
Bi Ba1 O1 92.290(13) 1_565 101_455 n
Bi Ba1 O1 87.699(11) 1_565 101_555 n
Bi Ba1 O2 36.72(21) 1_565 101_455 n
Bi Ba1 O2 143.6(7) 1_565 102_555 n
Bi Ba1 O3 85.19(32) 1_565 1_565 n
Bi Ba1 O3 94.53(34) 1_565 2_565 n
Bi Ba1 O3 87.91(31) 1_565 101_455 n
Bi Ba1 O3 92.4(4) 1_565 102_555 n
Bi Ba1 O4 37.66(20) 1_565 1_465 n
Bi Ba1 O4 142.1(4) 1_565 2_665 n
Bi Ba1 Ir 110.09(23) 2_565 -101_566 n
Bi Ba1 Ir 69.73(13) 2_565 -102_465 n
Bi Ba1 O1 87.699(11) 2_565 101_455 n
Bi Ba1 O1 92.290(13) 2_565 101_555 n
Bi Ba1 O2 143.6(7) 2_565 101_455 n
Bi Ba1 O2 36.72(21) 2_565 102_555 n
Bi Ba1 O3 94.53(34) 2_565 1_565 n
Bi Ba1 O3 85.19(32) 2_565 2_565 n
Bi Ba1 O3 92.4(4) 2_565 101_455 n
Bi Ba1 O3 87.91(31) 2_565 102_555 n
Bi Ba1 O4 142.1(4) 2_565 1_465 n
Bi Ba1 O4 37.66(20) 2_565 2_665 n
Ir Ba1 Ir 122.4(6) -101_566 -102_465 n
Ir Ba1 O1 36.18(29) -101_566 101_455 n
Ir Ba1 O1 140.7(6) -101_566 101_555 n
Ir Ba1 O2 94.91(22) -101_566 101_455 n
Ir Ba1 O2 118.73(22) -101_566 102_555 n
Ir Ba1 O3 90.8(6) -101_566 1_565 n
Ir Ba1 O3 35.36(25) -101_566 2_565 n
Ir Ba1 O3 93.04(25) -101_566 101_455 n
Ir Ba1 O3 143.8(5) -101_566 102_555 n
Ir Ba1 O4 32.20(25) -101_566 1_465 n
Ir Ba1 O4 120.6(7) -101_566 2_665 n
Ir Ba1 O1 140.7(6) -102_465 101_455 n
Ir Ba1 O1 36.18(29) -102_465 101_555 n
Ir Ba1 O2 118.73(22) -102_465 101_455 n
Ir Ba1 O2 94.91(22) -102_465 102_555 n
Ir Ba1 O3 35.36(25) -102_465 1_565 n
Ir Ba1 O3 90.8(6) -102_465 2_565 n
Ir Ba1 O3 143.8(5) -102_465 101_455 n
Ir Ba1 O3 93.04(25) -102_465 102_555 n
Ir Ba1 O4 120.6(7) -102_465 1_465 n
Ir Ba1 O4 32.20(25) -102_465 2_665 n
O1 Ba1 O1 176.0(11) 101_455 101_555 n
O1 Ba1 O2 98.7(4) 101_455 101_455 n
O1 Ba1 O2 83.7(4) 101_455 102_555 n
O1 Ba1 O3 121.6(8) 101_455 1_565 n
O1 Ba1 O3 54.5(4) 101_455 2_565 n
O1 Ba1 O3 65.3(4) 101_455 101_455 n
O1 Ba1 O3 118.7(8) 101_455 102_555 n
O1 Ba1 O4 61.15(25) 101_455 1_465 n
O1 Ba1 O4 117.3(4) 101_455 2_665 n
O1 Ba1 O2 83.7(4) 101_555 101_455 n
O1 Ba1 O2 98.7(4) 101_555 102_555 n
O1 Ba1 O3 54.5(4) 101_555 1_565 n
O1 Ba1 O3 121.6(8) 101_555 2_565 n
O1 Ba1 O3 118.7(8) 101_555 101_455 n
O1 Ba1 O3 65.3(4) 101_555 102_555 n
O1 Ba1 O4 117.3(4) 101_555 1_465 n
O1 Ba1 O4 61.15(25) 101_555 2_665 n
O2 Ba1 O2 108.1(8) 101_455 102_555 n
O2 Ba1 O3 111.61(34) 101_455 1_565 n
O2 Ba1 O3 127.44(34) 101_455 2_565 n
O2 Ba1 O3 59.3(5) 101_455 101_455 n
O2 Ba1 O3 57.5(5) 101_455 102_555 n
O2 Ba1 O4 67.66(33) 101_455 1_465 n
O2 Ba1 O4 142.2(5) 101_455 2_665 n
O2 Ba1 O3 127.44(34) 102_555 1_565 n
O2 Ba1 O3 111.61(34) 102_555 2_565 n
O2 Ba1 O3 57.5(5) 102_555 101_455 n
O2 Ba1 O3 59.3(5) 102_555 102_555 n
O2 Ba1 O4 142.2(5) 102_555 1_465 n
O2 Ba1 O4 67.66(33) 102_555 2_665 n
O3 Ba1 O3 67.6(6) 1_565 2_565 n
O3 Ba1 O3 170.4(5) 1_565 101_455 n
O3 Ba1 O3 119.75(6) 1_565 102_555 n
O3 Ba1 O4 85.5(6) 1_565 1_465 n
O3 Ba1 O4 59.8(4) 1_565 2_665 n
O3 Ba1 O3 119.75(6) 2_565 101_455 n
O3 Ba1 O3 170.4(5) 2_565 102_555 n
O3 Ba1 O4 59.8(4) 2_565 1_465 n
O3 Ba1 O4 85.5(6) 2_565 2_665 n
O3 Ba1 O3 53.9(6) 101_455 102_555 n
O3 Ba1 O4 93.1(4) 101_455 1_465 n
O3 Ba1 O4 124.7(6) 101_455 2_665 n
O3 Ba1 O4 124.7(6) 102_555 1_465 n
O3 Ba1 O4 93.1(4) 102_555 2_665 n
O4 Ba1 O4 139.1(10) 1_465 2_665 n
Ba1 Ba2 Ba1 89.74(22) 1_545 101_445 n
Ba1 Ba2 Ba1 93.10(24) 1_545 101_545 n
Ba1 Ba2 Ba2 174.3(5) 1_545 -1_565 n
Ba1 Ba2 Ba2 91.2(4) 1_545 -101_345 n
Ba1 Ba2 Ba2 94.3(4) 1_545 -101_445 n
Ba1 Ba2 Bi 56.93(22) 1_545 1_555 n
Ba1 Ba2 Bi 124.32(28) 1_545 101_455 n
Ba1 Ba2 Bi 129.15(29) 1_545 101_555 n
Ba1 Ba2 Ir 129.39(32) 1_545 -1_666 n
Ba1 Ba2 Ir 53.94(18) 1_545 -101_556 n
Ba1 Ba2 Ir 58.89(19) 1_545 -101_656 n
Ba1 Ba2 O1 93.6(4) 1_545 1_555 n
Ba1 Ba2 O2 87.8(4) 1_545 1_455 n
Ba1 Ba2 O3 44.8(4) 1_545 1_555 n
Ba1 Ba2 O4 40.12(29) 1_545 1_455 n
Ba1 Ba2 O4 134.7(4) 1_545 101_455 n
Ba1 Ba2 O5 55.40(29) 1_545 2_655 n
Ba1 Ba2 O5 143.7(4) 1_545 102_555 n
Ba1 Ba2 O5 137.5(4) 1_545 -102_455 n
Ba1 Ba2 Ba1 91.53(29) 101_445 101_545 n
Ba1 Ba2 Ba2 91.7(4) 101_445 -1_565 n
Ba1 Ba2 Ba2 90.11(32) 101_445 -101_345 n
Ba1 Ba2 Ba2 173.1(4) 101_445 -101_445 n
Ba1 Ba2 Bi 125.30(33) 101_445 1_555 n
Ba1 Ba2 Bi 55.37(16) 101_445 101_455 n
Ba1 Ba2 Bi 127.5(4) 101_445 101_555 n
Ba1 Ba2 Ir 57.70(28) 101_445 -1_666 n
Ba1 Ba2 Ir 55.23(31) 101_445 -101_556 n
Ba1 Ba2 Ir 130.81(30) 101_445 -101_656 n
Ba1 Ba2 O1 44.18(18) 101_445 1_555 n
Ba1 Ba2 O2 42.40(33) 101_445 1_455 n
Ba1 Ba2 O3 95.9(4) 101_445 1_555 n
Ba1 Ba2 O4 87.2(4) 101_445 1_455 n
Ba1 Ba2 O4 89.8(4) 101_445 101_455 n
Ba1 Ba2 O5 145.1(4) 101_445 2_655 n
Ba1 Ba2 O5 53.97(31) 101_445 102_555 n
Ba1 Ba2 O5 131.5(4) 101_445 -102_455 n
Ba1 Ba2 Ba2 92.4(4) 101_545 -1_565 n
Ba1 Ba2 Ba2 175.4(5) 101_545 -101_345 n
Ba1 Ba2 Ba2 93.84(35) 101_545 -101_445 n
Ba1 Ba2 Bi 128.1(4) 101_545 1_555 n
Ba1 Ba2 Bi 125.5(4) 101_545 101_455 n
Ba1 Ba2 Bi 57.73(17) 101_545 101_555 n
Ba1 Ba2 Ir 54.92(28) 101_545 -1_666 n
Ba1 Ba2 Ir 128.43(30) 101_545 -101_556 n
Ba1 Ba2 Ir 57.40(32) 101_545 -101_656 n
Ba1 Ba2 O1 47.40(18) 101_545 1_555 n
Ba1 Ba2 O2 133.9(4) 101_545 1_455 n
Ba1 Ba2 O3 48.7(5) 101_545 1_555 n
Ba1 Ba2 O4 133.2(5) 101_545 1_455 n
Ba1 Ba2 O4 41.66(34) 101_545 101_455 n
Ba1 Ba2 O5 90.9(4) 101_545 2_655 n
Ba1 Ba2 O5 88.8(4) 101_545 102_555 n
Ba1 Ba2 O5 95.08(35) 101_545 -102_455 n
Ba2 Ba2 Ba2 83.3(4) -1_565 -101_345 n
Ba2 Ba2 Ba2 83.71(35) -1_565 -101_445 n
Ba2 Ba2 Bi 118.0(4) -1_565 1_555 n
Ba2 Ba2 Bi 52.85(23) -1_565 101_455 n
Ba2 Ba2 Bi 53.34(23) -1_565 101_555 n
Ba2 Ba2 Ir 55.67(31) -1_565 -1_666 n
Ba2 Ba2 Ir 123.0(4) -1_565 -101_556 n
Ba2 Ba2 Ir 123.4(4) -1_565 -101_656 n
Ba2 Ba2 O1 91.3(6) -1_565 1_555 n
Ba2 Ba2 O2 89.6(4) -1_565 1_455 n
Ba2 Ba2 O3 140.4(6) -1_565 1_555 n
Ba2 Ba2 O4 134.4(6) -1_565 1_455 n
Ba2 Ba2 O4 50.85(33) -1_565 101_455 n
Ba2 Ba2 O5 122.9(4) -1_565 2_655 n
Ba2 Ba2 O5 38.05(29) -1_565 102_555 n
Ba2 Ba2 O5 40.10(25) -1_565 -102_455 n
Ba2 Ba2 Ba2 84.2(4) -101_345 -101_445 n
Ba2 Ba2 Bi 53.56(29) -101_344 1_555 n
Ba2 Ba2 Bi 52.58(23) -101_344 101_455 n
Ba2 Ba2 Bi 118.0(4) -101_344 101_555 n
Ba2 Ba2 Ir 122.9(5) -101_455 -1_666 n
Ba2 Ba2 Ir 55.80(25) -101_455 -101_556 n
Ba2 Ba2 Ir 124.0(5) -101_455 -101_656 n
Ba2 Ba2 O1 133.9(4) -101_455 1_555 n
Ba2 Ba2 O2 47.84(28) -101_455 1_455 n
Ba2 Ba2 O3 135.3(7) -101_455 1_555 n
Ba2 Ba2 O4 51.2(4) -101_455 1_455 n
Ba2 Ba2 O4 134.1(6) -101_455 101_455 n
Ba2 Ba2 O5 90.2(5) -101_455 2_655 n
Ba2 Ba2 O5 88.7(4) -101_455 102_555 n
Ba2 Ba2 O5 80.62(34) -101_455 -102_455 n
Ba2 Ba2 Bi 53.56(29) -101_444 1_555 n
Ba2 Ba2 Bi 117.8(4) -101_444 101_455 n
Ba2 Ba2 Bi 53.06(23) -101_444 101_555 n
Ba2 Ba2 Ir 122.7(5) -101_555 -1_666 n
Ba2 Ba2 Ir 123.5(5) -101_555 -101_556 n
Ba2 Ba2 Ir 56.05(25) -101_555 -101_656 n
Ba2 Ba2 O1 140.8(5) -101_555 1_555 n
Ba2 Ba2 O2 132.1(6) -101_555 1_455 n
Ba2 Ba2 O3 90.9(5) -101_555 1_555 n
Ba2 Ba2 O4 92.3(5) -101_555 1_455 n
Ba2 Ba2 O4 91.4(4) -101_555 101_455 n
Ba2 Ba2 O5 39.21(26) -101_555 2_655 n
Ba2 Ba2 O5 121.8(5) -101_555 102_555 n
Ba2 Ba2 O5 43.63(29) -101_555 -102_455 n
Bi Ba2 Bi 106.14(28) 1_555 101_455 n
Bi Ba2 Bi 106.63(27) 1_555 101_555 n
Bi Ba2 Ir 173.68(34) 1_555 -1_666 n
Bi Ba2 Ir 70.13(24) 1_555 -101_556 n
Bi Ba2 Ir 70.74(24) 1_555 -101_656 n
Bi Ba2 O1 150.4(5) 1_555 1_555 n
Bi Ba2 O2 90.0(4) 1_555 1_455 n
Bi Ba2 O3 88.4(5) 1_555 1_555 n
Bi Ba2 O4 38.78(27) 1_555 1_455 n
Bi Ba2 O4 144.9(4) 1_555 101_455 n
Bi Ba2 O5 37.70(24) 1_555 2_655 n
Bi Ba2 O5 141.2(4) 1_555 102_555 n
Bi Ba2 O5 86.07(32) 1_555 -102_455 n
Bi Ba2 Bi 106.19(31) 101_455 101_555 n
Bi Ba2 Ir 70.56(26) 101_455 -1_666 n
Bi Ba2 Ir 70.39(22) 101_455 -101_556 n
Bi Ba2 Ir 173.82(32) 101_455 -101_656 n
Bi Ba2 O1 88.25(35) 101_455 1_555 n
Bi Ba2 O2 36.71(27) 101_455 1_455 n
Bi Ba2 O3 151.2(4) 101_455 1_555 n
Bi Ba2 O4 91.2(4) 101_455 1_455 n
Bi Ba2 O4 91.3(4) 101_455 101_455 n
Bi Ba2 O5 141.8(4) 101_455 2_655 n
Bi Ba2 O5 37.23(24) 101_455 102_555 n
Bi Ba2 O5 82.72(31) 101_455 -102_455 n
Bi Ba2 Ir 69.84(25) 101_555 -1_666 n
Bi Ba2 Ir 173.84(34) 101_555 -101_556 n
Bi Ba2 Ir 70.27(21) 101_555 -101_656 n
Bi Ba2 O1 93.4(4) 101_555 1_555 n
Bi Ba2 O2 142.9(5) 101_555 1_455 n
Bi Ba2 O3 92.6(4) 101_555 1_555 n
Bi Ba2 O4 145.3(5) 101_555 1_455 n
Bi Ba2 O4 38.36(23) 101_555 101_455 n
Bi Ba2 O5 82.14(29) 101_555 2_655 n
Bi Ba2 O5 81.52(35) 101_555 102_555 n
Bi Ba2 O5 37.44(24) 101_555 -102_455 n
Ir Ba2 Ir 112.86(32) -1_666 -101_556 n
Ir Ba2 Ir 111.99(33) -1_666 -101_656 n
Ir Ba2 O1 35.85(32) -1_666 1_555 n
Ir Ba2 O2 90.1(4) -1_666 1_455 n
Ir Ba2 O3 96.9(5) -1_666 1_555 n
Ir Ba2 O4 144.9(4) -1_666 1_455 n
Ir Ba2 O4 32.31(25) -1_666 101_455 n
Ir Ba2 O5 143.7(4) -1_666 2_655 n
Ir Ba2 O5 34.33(26) -1_666 102_555 n
Ir Ba2 O5 88.1(4) -1_666 -102_455 n
Ir Ba2 Ir 112.6(4) -101_556 -101_656 n
Ir Ba2 O1 91.66(30) -101_556 1_555 n
Ir Ba2 O2 33.98(27) -101_556 1_455 n
Ir Ba2 O3 92.5(4) -101_556 1_555 n
Ir Ba2 O4 32.24(25) -101_556 1_455 n
Ir Ba2 O4 145.0(5) -101_556 101_455 n
Ir Ba2 O5 97.4(4) -101_556 2_655 n
Ir Ba2 O5 97.75(35) -101_556 102_555 n
Ir Ba2 O5 136.4(4) -101_556 -102_455 n
Ir Ba2 O1 96.95(31) -101_656 1_555 n
Ir Ba2 O2 146.6(5) -101_656 1_455 n
Ir Ba2 O3 34.93(26) -101_656 1_555 n
Ir Ba2 O4 89.3(4) -101_656 1_455 n
Ir Ba2 O4 88.7(4) -101_656 101_455 n
Ir Ba2 O5 33.92(24) -101_656 2_655 n
Ir Ba2 O5 143.9(5) -101_656 102_555 n
Ir Ba2 O5 91.67(35) -101_656 -102_455 n
O1 Ba2 O2 86.6(4) 1_555 1_455 n
O1 Ba2 O3 68.7(4) 1_555 1_555 n
O1 Ba2 O4 117.5(5) 1_555 1_455 n
O1 Ba2 O4 57.2(4) 1_555 101_455 n
O1 Ba2 O5 129.1(5) 1_555 2_655 n
O1 Ba2 O5 61.9(4) 1_555 102_555 n
O1 Ba2 O5 121.9(6) 1_555 -102_455 n
O2 Ba2 O3 121.4(5) 1_455 1_555 n
O2 Ba2 O4 60.3(4) 1_455 1_455 n
O2 Ba2 O4 120.0(6) 1_455 101_455 n
O2 Ba2 O5 125.6(6) 1_455 2_655 n
O2 Ba2 O5 65.8(4) 1_455 102_555 n
O2 Ba2 O5 114.6(5) 1_455 -102_455 n
O3 Ba2 O4 84.9(5) 1_555 1_455 n
O3 Ba2 O4 90.3(5) 1_555 101_455 n
O3 Ba2 O5 60.9(4) 1_555 2_655 n
O3 Ba2 O5 129.7(6) 1_555 102_555 n
O3 Ba2 O5 123.7(5) 1_555 -102_455 n
O4 Ba2 O4 174.0(6) 1_455 101_455 n
O4 Ba2 O5 66.4(4) 1_455 2_655 n
O4 Ba2 O5 125.8(5) 1_455 102_555 n
O4 Ba2 O5 120.0(5) 1_455 -102_455 n
O4 Ba2 O5 114.2(5) 101_455 2_655 n
O4 Ba2 O5 55.5(4) 101_455 102_555 n
O4 Ba2 O5 65.8(4) 101_455 -102_455 n
O5 Ba2 O5 160.9(5) 2_655 102_555 n
O5 Ba2 O5 82.8(4) 2_655 -102_455 n
O5 Ba2 O5 78.2(4) 102_555 -102_455 n
Ba1 Bi Ba1 180.0 1_545 -1_565 n
Ba1 Bi Ba2 67.58(33) 1_545 1_555 n
Ba1 Bi Ba2 112.42(33) 1_545 -1_555 n
Ba1 Bi Ba2 65.47(21) 1_545 101_445 n
Ba1 Bi Ba2 69.60(20) 1_545 101_545 n
Ba1 Bi Ba2 110.40(20) 1_545 -101_345 n
Ba1 Bi Ba2 114.53(21) 1_545 -101_445 n
Ba1 Bi O2 50.8(4) 1_545 101_445 n
Ba1 Bi O2 129.2(4) 1_545 -101_555 n
Ba1 Bi O4 45.22(32) 1_545 1_455 n
Ba1 Bi O4 134.78(32) 1_545 -1_655 n
Ba1 Bi O5 65.42(28) 1_545 2_655 n
Ba1 Bi O5 114.58(28) 1_545 -2_455 n
Ba1 Bi Ba2 112.42(33) -1_565 1_555 n
Ba1 Bi Ba2 67.58(33) -1_565 -1_555 n
Ba1 Bi Ba2 114.53(21) -1_565 101_445 n
Ba1 Bi Ba2 110.40(20) -1_565 101_545 n
Ba1 Bi Ba2 69.60(20) -1_565 -101_345 n
Ba1 Bi Ba2 65.47(21) -1_565 -101_445 n
Ba1 Bi O2 129.2(4) -1_565 101_445 n
Ba1 Bi O2 50.8(4) -1_565 -101_555 n
Ba1 Bi O4 134.78(32) -1_565 1_455 n
Ba1 Bi O4 45.22(32) -1_565 -1_655 n
Ba1 Bi O5 114.58(28) -1_565 2_655 n
Ba1 Bi O5 65.42(28) -1_565 -2_455 n
Ba2 Bi Ba2 180.0 1_555 -1_555 n
Ba2 Bi Ba2 106.63(27) 1_555 101_445 n
Ba2 Bi Ba2 106.14(28) 1_555 101_545 n
Ba2 Bi Ba2 73.86(28) 1_555 -101_345 n
Ba2 Bi Ba2 73.37(27) 1_555 -101_445 n
Ba2 Bi O2 117.53(29) 1_555 101_445 n
Ba2 Bi O2 62.47(29) 1_555 -101_555 n
Ba2 Bi O4 50.94(32) 1_555 1_455 n
Ba2 Bi O4 129.06(32) 1_555 -1_655 n
Ba2 Bi O5 56.26(30) 1_555 2_655 n
Ba2 Bi O5 123.74(30) 1_555 -2_455 n
Ba2 Bi Ba2 73.37(27) -1_555 101_445 n
Ba2 Bi Ba2 73.86(28) -1_555 101_545 n
Ba2 Bi Ba2 106.14(28) -1_555 -101_345 n
Ba2 Bi Ba2 106.63(27) -1_555 -101_445 n
Ba2 Bi O2 62.47(29) -1_555 101_445 n
Ba2 Bi O2 117.53(29) -1_555 -101_555 n
Ba2 Bi O4 129.06(32) -1_555 1_455 n
Ba2 Bi O4 50.94(32) -1_555 -1_655 n
Ba2 Bi O5 123.74(30) -1_555 2_655 n
Ba2 Bi O5 56.26(30) -1_555 -2_455 n
Ba2 Bi Ba2 106.19(31) 101_445 101_545 n
Ba2 Bi Ba2 73.81(31) 101_445 -101_345 n
Ba2 Bi Ba2 180.0 101_445 -101_445 n
Ba2 Bi O2 58.85(32) 101_445 101_445 n
Ba2 Bi O2 121.15(32) 101_445 -101_555 n
Ba2 Bi O4 55.8(4) 101_445 1_455 n
Ba2 Bi O4 124.2(4) 101_445 -1_655 n
Ba2 Bi O5 130.75(29) 101_445 2_655 n
Ba2 Bi O5 49.25(29) 101_445 -2_455 n
Ba2 Bi Ba2 180.0 101_545 -101_345 n
Ba2 Bi Ba2 73.81(31) 101_545 -101_445 n
Ba2 Bi O2 47.34(33) 101_545 101_445 n
Ba2 Bi O2 132.66(33) 101_545 -101_555 n
Ba2 Bi O4 114.65(28) 101_545 1_455 n
Ba2 Bi O4 65.35(28) 101_545 -1_655 n
Ba2 Bi O5 52.0(4) 101_545 2_655 n
Ba2 Bi O5 128.0(4) 101_545 -2_455 n
Ba2 Bi Ba2 106.19(31) -101_345 -101_445 n
Ba2 Bi O2 132.66(33) -101_455 101_445 n
Ba2 Bi O2 47.34(33) -101_455 -101_555 n
Ba2 Bi O4 65.35(28) -101_455 1_455 n
Ba2 Bi O4 114.65(28) -101_455 -1_655 n
Ba2 Bi O5 128.0(4) -101_455 2_655 n
Ba2 Bi O5 52.0(4) -101_455 -2_455 n
Ba2 Bi O2 121.15(32) -101_555 101_445 n
Ba2 Bi O2 58.85(32) -101_555 -101_555 n
Ba2 Bi O4 124.2(4) -101_555 1_455 n
Ba2 Bi O4 55.8(4) -101_555 -1_655 n
Ba2 Bi O5 49.25(29) -101_555 2_655 n
Ba2 Bi O5 130.75(29) -101_555 -2_455 n
O2 Bi O2 180.0 101_445 -101_555 n
O2 Bi O4 86.4(4) 101_445 1_455 n
O2 Bi O4 93.6(4) 101_445 -1_655 n
O2 Bi O5 87.0(4) 101_445 2_655 n
O2 Bi O5 93.0(4) 101_445 -2_455 n
O2 Bi O4 93.6(4) -101_555 1_455 n
O2 Bi O4 86.4(4) -101_555 -1_655 n
O2 Bi O5 93.0(4) -101_555 2_655 n
O2 Bi O5 87.0(4) -101_555 -2_455 n
O4 Bi O4 180.0 1_455 -1_655 n
O4 Bi O5 90.8(4) 1_455 2_655 n
O4 Bi O5 89.2(4) 1_455 -2_455 n
O4 Bi O5 89.2(4) -1_655 2_655 n
O4 Bi O5 90.8(4) -1_655 -2_455 n
O5 Bi O5 180.0 2_655 -2_455 n
Ba1 Ir Ba2 69.4(4) -101_456 -1_666 n
Ba1 Ir Ba2 71.41(29) -101_456 -101_446 n
Ba1 Ir Ba2 173.80(22) -101_456 -101_546 n
Ba1 Ir Ir 74.73(19) -101_566 2_756 n
Ba1 Ir O1 57.42(23) -101_566 -1_666 n
Ba1 Ir O2 121.7(4) -101_566 -101_656 n
Ba1 Ir O3 123.5(4) -101_566 -101_656 n
Ba1 Ir O3 55.8(5) -101_566 -102_556 n
Ba1 Ir O4 48.65(31) -101_566 -101_656 n
Ba1 Ir O5 124.1(5) -101_566 -102_556 n
Ba2 Ir Ba2 112.86(32) -1_666 -101_446 n
Ba2 Ir Ba2 111.99(33) -1_666 -101_546 n
Ba2 Ir Ir 106.08(18) -1_666 2_756 n
Ba2 Ir O1 56.19(34) -1_666 -1_666 n
Ba2 Ir O2 133.57(35) -1_666 -101_656 n
Ba2 Ir O3 119.3(4) -1_666 -101_656 n
Ba2 Ir O3 123.5(4) -1_666 -102_556 n
Ba2 Ir O4 59.7(4) -1_666 -101_656 n
Ba2 Ir O5 55.7(4) -1_666 -102_556 n
Ba2 Ir Ba2 112.6(4) -101_446 -101_546 n
Ba2 Ir Ir 113.16(30) -101_556 2_756 n
Ba2 Ir O1 128.44(29) -101_556 -1_666 n
Ba2 Ir O2 50.6(4) -101_556 -101_656 n
Ba2 Ir O3 127.6(4) -101_556 -101_656 n
Ba2 Ir O3 63.7(4) -101_556 -102_556 n
Ba2 Ir O4 53.3(5) -101_556 -101_656 n
Ba2 Ir O5 119.4(4) -101_556 -102_556 n
Ba2 Ir Ir 99.17(26) -101_656 2_756 n
Ba2 Ir O1 117.87(26) -101_656 -1_666 n
Ba2 Ir O2 62.1(4) -101_656 -101_656 n
Ba2 Ir O3 50.4(4) -101_656 -101_656 n
Ba2 Ir O3 121.0(4) -101_656 -102_556 n
Ba2 Ir O4 137.47(35) -101_656 -101_656 n
Ba2 Ir O5 58.7(4) -101_656 -102_556 n
Ir Ir O1 49.94(31) 2_756 -1_666 n
Ir Ir O2 120.34(29) 2_756 -101_656 n
Ir Ir O3 48.79(33) 2_756 -101_656 n
Ir Ir O3 49.54(34) 2_756 -102_556 n
Ir Ir O4 123.4(4) 2_756 -101_656 n
Ir Ir O5 127.3(4) 2_756 -102_556 n
O1 Ir O2 170.2(5) -1_666 -101_656 n
O1 Ir O3 81.1(4) -1_666 -101_656 n
O1 Ir O3 81.6(4) -1_666 -102_556 n
O1 Ir O4 92.7(4) -1_666 -101_656 n
O1 Ir O5 95.8(5) -1_666 -102_556 n
O2 Ir O3 92.7(5) -101_656 -101_656 n
O2 Ir O3 90.2(5) -101_656 -102_556 n
O2 Ir O4 92.7(5) -101_656 -101_656 n
O2 Ir O5 92.3(4) -101_656 -102_556 n
O3 Ir O3 84.0(6) -101_656 -102_556 n
O3 Ir O4 172.1(5) -101_656 -101_656 n
O3 Ir O5 93.9(5) -101_656 -102_556 n
O3 Ir O4 90.4(5) -102_556 -101_656 n
O3 Ir O5 176.9(6) -102_556 -102_556 n
O4 Ir O5 91.5(5) -101_656 -102_556 n
Ba1 O1 Ba1 176.0(11) 101_445 101_545 n
Ba1 O1 Ba2 92.0(4) 101_445 1_555 n
Ba1 O1 Ba2 85.6(4) 101_445 2_555 n
Ba1 O1 Ir 96.7(5) 101_445 -1_666 n
Ba1 O1 Ir 86.4(4) 101_445 -2_465 n
Ba1 O1 Ba2 85.6(4) 101_545 1_555 n
Ba1 O1 Ba2 92.0(4) 101_545 2_555 n
Ba1 O1 Ir 86.4(4) 101_545 -1_666 n
Ba1 O1 Ir 96.7(5) 101_545 -2_465 n
Ba2 O1 Ba2 104.1(7) 1_555 2_555 n
Ba2 O1 Ir 87.96(26) 1_555 -1_666 n
Ba2 O1 Ir 167.7(6) 1_555 -2_465 n
Ba2 O1 Ir 167.7(6) 2_555 -1_666 n
Ba2 O1 Ir 87.96(26) 2_555 -2_465 n
Ir O1 Ir 80.1(6) -1_666 -2_465 n
Ba1 O2 Ba2 97.8(4) 101_545 1_655 n
Ba1 O2 Bi 92.5(5) 101_545 101_555 n
Ba1 O2 Ir 95.6(5) 101_545 -101_656 n
Ba2 O2 Bi 96.0(5) 1_655 101_555 n
Ba2 O2 Ir 95.5(5) 1_655 -101_656 n
Bi O2 Ir 165.0(5) 101_555 -101_656 n
Ba1 O3 Ba1 170.4(5) 1_545 101_545 n
Ba1 O3 Ba2 93.0(5) 1_545 1_555 n
Ba1 O3 Ir 99.0(5) 1_545 -101_656 n
Ba1 O3 Ir 88.8(4) 1_545 -102_455 n
Ba1 O3 Ba2 87.8(5) 101_545 1_555 n
Ba1 O3 Ir 90.5(4) 101_545 -101_656 n
Ba1 O3 Ir 90.9(4) 101_545 -102_455 n
Ba2 O3 Ir 94.7(5) 1_555 -101_656 n
Ba2 O3 Ir 176.1(6) 1_555 -102_455 n
Ir O3 Ir 81.7(5) -101_656 -102_455 n
Ba1 O4 Ba2 96.4(6) 1_645 1_655 n
Ba1 O4 Ba2 88.6(6) 1_645 101_545 n
Ba1 O4 Bi 97.1(4) 1_645 1_655 n
Ba1 O4 Ir 99.1(4) 1_645 -101_656 n
Ba2 O4 Ba2 174.0(6) 1_655 101_545 n
Ba2 O4 Bi 90.3(4) 1_655 1_655 n
Ba2 O4 Ir 94.4(5) 1_655 -101_656 n
Ba2 O4 Bi 85.8(4) 101_545 1_655 n
Ba2 O4 Ir 88.0(4) 101_545 -101_656 n
Bi O4 Ir 162.4(6) 1_655 -101_656 n
Ba2 O5 Ba2 160.9(5) 2_655 102_545 n
Ba2 O5 Ba2 97.2(4) 2_655 -102_446 n
Ba2 O5 Bi 86.0(4) 2_655 2_655 n
Ba2 O5 Ir 87.4(5) 2_655 -102_455 n
Ba2 O5 Ba2 101.8(4) 102_545 -102_446 n
Ba2 O5 Bi 90.8(4) 102_545 2_655 n
Ba2 O5 Ir 89.9(4) 102_545 -102_455 n
Ba2 O5 Bi 93.3(4) -102_445 2_655 n
Ba2 O5 Ir 104.1(5) -102_556 -102_455 n
Bi O5 Ir 162.1(5) 2_655 -102_455 n

loop_
_geom_bond_atom_site_label_1
_geom_bond_atom_site_label_2
_geom_bond_distance
_geom_bond_site_symmetry_2
_geom_bond_publ_flag
Ba1 Ba2 4.129(18) 1_565 n
Ba1 Ba2 4.129(18) 2_565 n
Ba1 Ba2 4.027(13) 101_455 n
Ba1 Ba2 4.263(12) 101_555 n
Ba1 Ba2 4.263(12) 102_455 n
Ba1 Ba2 4.027(13) 102_555 n
Ba1 Bi 3.74302(8) 1_565 n
Ba1 Bi 3.74302(8) 2_565 n
Ba1 Ir 3.678(21) -1_666 n
Ba1 Ir 3.678(21) -2_464 n
Ba1 Ir 3.521(11) -101_456 n
Ba1 Ir 3.823(11) -101_556 n
Ba1 Ir 3.823(11) -102_254 n
Ba1 Ir 3.521(11) -102_354 n
Ba1 O1 2.9730(10) 101_455 n
Ba1 O1 2.9730(10) 101_555 n
Ba1 O2 2.902(17) 101_455 n
Ba1 O2 2.902(17) 102_555 n
Ba1 O3 2.914(23) 1_565 n
Ba1 O3 2.914(23) 2_565 n
Ba1 O3 3.028(24) 101_455 n
Ba1 O3 3.028(24) 102_555 n
Ba1 O4 2.678(13) 1_465 n
Ba1 O4 2.678(13) 2_665 n
Ba1 O5 3.475(11) 1_465 n
Ba1 O5 3.475(11) 2_665 n
Ba2 Ba1 4.129(18) 1_545 n
Ba2 Ba1 4.263(12) 101_445 n
Ba2 Ba1 4.027(13) 101_545 n
Ba2 Ba2 4.661(20) 2_555 n
Ba2 Ba2 4.463(25) -1_565 n
Ba2 Ba2 4.451(23) -101_345 n
Ba2 Ba2 4.412(22) -101_445 n
Ba2 Bi 3.680(14) 1_555 n
Ba2 Bi 3.728(11) 101_455 n
Ba2 Bi 3.704(11) 101_555 n
Ba2 Ir 3.828(11) 1_454 n
Ba2 Ir 3.554(14) -1_666 n
Ba2 Ir 3.553(12) -101_446 n
Ba2 Ir 3.589(13) -101_546 n
Ba2 O1 2.955(16) 1_555 n
Ba2 O2 2.756(15) 1_455 n
Ba2 O2 3.187(15) 1_555 n
Ba2 O2 3.308(14) -101_445 n
Ba2 O3 2.774(16) 1_555 n
Ba2 O3 3.219(13) 2_555 n
Ba2 O4 2.858(20) 1_455 n
Ba2 O4 3.072(20) 101_455 n
Ba2 O4 3.470(12) -101_445 n
Ba2 O5 3.068(18) 2_655 n
Ba2 O5 2.937(19) 102_555 n
Ba2 O5 2.811(14) -102_344 n
Bi Ba1 3.74302(8) 1_545 n
Bi Ba1 3.74302(8) -1_565 n
Bi Ba2 3.680(14) 1_555 n
Bi Ba2 3.680(14) -1_555 n
Bi Ba2 3.704(11) 101_445 n
Bi Ba2 3.728(11) 101_545 n
Bi Ba2 3.728(11) -101_345 n
Bi Ba2 3.704(11) -101_445 n
Bi O2 2.240(11) 101_445 n
Bi O2 2.240(11) -101_445 n
Bi O4 2.305(9) 1_455 n
Bi O4 2.305(9) -1_655 n
Bi O5 2.256(10) 2_655 n
Bi O5 2.256(10) -2_454 n
Ir Ba1 3.678(21) -1_666 n
Ir Ba1 3.521(11) -101_456 n
Ir Ba1 3.823(11) -101_556 n
Ir Ba2 3.828(11) 1_656 n
Ir Ba2 3.554(14) -1_666 n
Ir Ba2 3.553(12) -101_446 n
Ir Ba2 3.589(13) -101_546 n
Ir Ir 2.681(10) 2_756 n
Ir O1 2.083(13) -1_666 n
Ir O2 1.994(11) -101_546 n
Ir O3 2.062(11) -101_546 n
Ir O3 2.038(12) -102_445 n
Ir O4 1.901(11) -101_546 n
Ir O5 2.004(11) -102_445 n
O1 Ba1 2.9730(10) 101_445 n
O1 Ba1 2.9730(10) 101_545 n
O1 Ba2 2.955(16) 1_555 n
O1 Ba2 2.955(16) 2_555 n
O1 Ir 2.083(13) -1_666 n
O1 Ir 2.083(13) -2_464 n
O2 Ba1 2.902(17) 101_545 n
O2 Ba2 3.187(15) 1_555 n
O2 Ba2 2.756(15) 1_655 n
O2 Ba2 3.308(14) -101_445 n
O2 Bi 2.240(11) 101_555 n
O2 Ir 1.994(11) -101_546 n
O3 Ba1 2.914(23) 1_545 n
O3 Ba1 3.028(24) 101_545 n
O3 Ba2 2.774(16) 1_555 n
O3 Ba2 3.219(13) 2_555 n
O3 Ir 2.062(11) -101_546 n
O3 Ir 2.038(12) -102_344 n
O4 Ba1 2.678(13) 1_645 n
O4 Ba2 2.858(20) 1_655 n
O4 Ba2 3.072(20) 101_545 n
O4 Ba2 3.470(12) -101_445 n
O4 Bi 2.305(9) 1_655 n
O4 Ir 1.901(11) -101_546 n
O5 Ba1 3.475(11) 1_645 n
O5 Ba2 3.068(18) 2_655 n
O5 Ba2 2.937(19) 102_545 n
O5 Ba2 2.811(14) -102_445 n
O5 Bi 2.256(10) 2_655 n
O5 Ir 2.004(11) -102_344 n
